data_7052234
loop_
_publ_author_name
'Torsten M\"uller'
'Wilhelm Seichter'
'Edwin Weber'

_publ_contact_author_fax '03731 393170'
_publ_contact_author_phone '03731 392140'
_publ_section_title
;
 Synthesis, crystalline inclusion and structural study of bulkily
 stoppered and rigid framework molecular constructions
;
_journal_issue 5
_journal_name_full 'New Journal of Chemistry'
_journal_page_first 751
_journal_paper_doi 10.1039/b516244k
_journal_volume 30
_journal_year 2006
_chemical_formula_sum 'C49 H72 O3.5'
_chemical_formula_weight 717.07
_chemical_name_systematic ?
_space_group_IT_number 2
_symmetry_cell_setting triclinic
_symmetry_space_group_name_Hall '-P 1'
_symmetry_space_group_name_H-M 'P -1'
_atom_sites_solution_hydrogens geom
_atom_sites_solution_primary direct
_atom_sites_solution_secondary difmap
_audit_creation_method SHELXL
_cell_angle_alpha 101.420(10)
_cell_angle_beta 104.020(10)
_cell_angle_gamma 98.350(10)
_cell_formula_units_Z 2
_cell_length_a 10.5400(10)
_cell_length_b 11.6160(10)
_cell_length_c 18.944(6)
_cell_measurement_reflns_used 25
_cell_measurement_temperature 178(2)
_cell_measurement_theta_max 38.596
_cell_measurement_theta_min 17.891
_cell_volume 2159.7(8)
_computing_cell_refinement Enraf-Nonius
_computing_data_collection Enraf-Nonius
_computing_data_reduction Helena
_computing_molecular_graphics PLATON
_computing_publication_material PLATON
_computing_structure_refinement 'SHELXL-93 (Sheldrick, 1993)'
_computing_structure_solution 'SHELXS-86 (Sheldrick, 1990)'
_diffrn_ambient_temperature 178(2)
_diffrn_measurement_device CAD4
_diffrn_measurement_method 'omega-2theta scan'
_diffrn_radiation_monochromator graphite
_diffrn_radiation_source 'fine-focus sealed tube'
_diffrn_radiation_type CuK\a
_diffrn_radiation_wavelength 1.54180
_diffrn_reflns_av_R_equivalents 0.0213
_diffrn_reflns_av_sigmaI/netI 0.0183
_diffrn_reflns_limit_h_max 12
_diffrn_reflns_limit_h_min -13
_diffrn_reflns_limit_k_max 14
_diffrn_reflns_limit_k_min -14
_diffrn_reflns_limit_l_max 23
_diffrn_reflns_limit_l_min 0
_diffrn_reflns_number 9117
_diffrn_reflns_theta_max 74.62
_diffrn_reflns_theta_min 2.48
_diffrn_standards_interval_count 250
_diffrn_standards_interval_time 3600
_diffrn_standards_number 3
_exptl_absorpt_coefficient_mu 0.511
_exptl_crystal_density_diffrn 1.103
_exptl_crystal_F_000 788
_exptl_crystal_size_max 0.20
_exptl_crystal_size_mid 0.20
_exptl_crystal_size_min 0.20
_refine_diff_density_max 0.392
_refine_diff_density_min -0.231
_refine_diff_density_rms 0.068
_refine_ls_extinction_method none
_refine_ls_goodness_of_fit_all 1.205
_refine_ls_goodness_of_fit_obs 1.303
_refine_ls_matrix_type full
_refine_ls_number_parameters 778
_refine_ls_number_reflns 8834
_refine_ls_number_restraints 0
_refine_ls_restrained_S_all 1.222
_refine_ls_restrained_S_obs 1.303
_refine_ls_R_factor_all 0.1134
_refine_ls_R_factor_obs 0.0993
_refine_ls_shift/esd_max 0.801
_refine_ls_shift/esd_mean 0.052
_refine_ls_structure_factor_coef Fsqd
_refine_ls_weighting_details 'w=1/[\s^2^(Fo^2^)+(0.0921P)^2^+2.0839P] where P=(Fo^2^+2Fc^2^)/3'
_refine_ls_weighting_scheme calc
_refine_ls_wR_factor_all 0.2778
_refine_ls_wR_factor_obs 0.2639
_reflns_number_observed 7135
_reflns_number_total 8839
_reflns_observed_criterion >2sigma(I)
_cod_data_source_file b516244k.txt
_cod_data_source_block tomu13ad
_cod_depositor_comments
;
The following automatic conversions were performed:

'_refine_ls_weighting_scheme' value 'calc
w=1/[\s^2^(Fo^2^)+(0.0921P)^2^+2.0839P] where P=(Fo^2^+2Fc^2^)/3' was
changed to 'calc'. New tag '_refine_ls_weighting_details' was
created. The value of the new tag was set to
'w=1/[\s^2^(Fo^2^)+(0.0921P)^2^+2.0839P] where P=(Fo^2^+2Fc^2^)/3'.

Automatic conversion script
Id: cif_fix_values 3143 2015-03-26 13:38:13Z robertas 
;
_cod_original_cell_volume 2159.7(7)
_cod_original_sg_symbol_H-M P-1
_cod_original_formula_sum 'C49 H72 O3.50'
_cod_database_code 7052234

loop_
_symmetry_equiv_pos_as_xyz
'x, y, z'
'-x, -y, -z'

loop_
_atom_site_aniso_label
_atom_site_aniso_U_11
_atom_site_aniso_U_22
_atom_site_aniso_U_33
_atom_site_aniso_U_23
_atom_site_aniso_U_13
_atom_site_aniso_U_12
C1 0.0355(13) 0.0276(12) 0.0403(14) 0.0050(10) 0.0079(10) 0.0130(10)
C2 0.0372(14) 0.0301(13) 0.052(2) 0.0026(12) -0.0005(12) 0.0124(11)
C3 0.0407(15) 0.0327(13) 0.056(2) 0.0051(12) 0.0017(13) 0.0190(11)
C4 0.047(2) 0.040(2) 0.082(2) 0.009(2) 0.028(2) 0.0200(14)
C5 0.077(2) 0.048(2) 0.046(2) 0.0123(13) 0.030(2) 0.031(2)
C6 0.066(2) 0.042(2) 0.053(2) 0.0170(14) 0.024(2) 0.026(2)
C7 0.0368(14) 0.0359(14) 0.051(2) 0.0025(12) 0.0099(13) 0.0125(11)
C8 0.0385(15) 0.0314(13) 0.057(2) 0.0000(12) 0.0063(13) 0.0065(11)
C9 0.055(2) 0.0295(13) 0.052(2) 0.0078(12) 0.0109(14) 0.0159(12)
C10 0.060(2) 0.044(2) 0.043(2) -0.0048(13) 0.0014(14) 0.0209(15)
C11 0.0393(14) 0.0332(13) 0.0442(15) 0.0079(11) 0.0090(11) 0.0138(11)
C12 0.0418(14) 0.0319(13) 0.0450(15) 0.0097(11) 0.0112(12) 0.0137(11)
C13 0.0444(15) 0.0329(13) 0.0455(15) 0.0110(11) 0.0142(12) 0.0141(11)
C14 0.0411(14) 0.0308(13) 0.050(2) 0.0091(11) 0.0135(12) 0.0118(11)
C15 0.0404(14) 0.0326(13) 0.050(2) 0.0064(11) 0.0109(12) 0.0118(11)
C16 0.0382(14) 0.0314(13) 0.051(2) 0.0042(11) 0.0082(12) 0.0101(11)
C17 0.0385(14) 0.0305(13) 0.048(2) 0.0033(11) 0.0071(12) 0.0092(11)
C18 0.0369(13) 0.0315(13) 0.0430(14) 0.0022(11) 0.0048(11) 0.0087(11)
C19 0.0395(13) 0.0270(12) 0.0349(13) 0.0017(10) 0.0055(10) 0.0126(10)
C20 0.054(2) 0.041(2) 0.043(2) 0.0111(12) 0.0140(13) 0.0186(13)
C21 0.062(2) 0.052(2) 0.042(2) 0.0097(13) 0.0184(14) 0.0255(15)
C22 0.078(2) 0.041(2) 0.048(2) -0.0045(14) 0.008(2) 0.022(2)
C23 0.055(2) 0.0322(14) 0.052(2) 0.0072(12) 0.0047(14) 0.0061(13)
C24 0.0412(15) 0.0348(14) 0.044(2) 0.0046(11) 0.0029(12) 0.0103(11)
C25 0.0388(14) 0.0402(15) 0.0393(14) 0.0022(11) 0.0050(11) 0.0105(12)
C26 0.046(2) 0.050(2) 0.044(2) 0.0126(13) 0.0046(13) 0.0184(13)
C27 0.055(2) 0.047(2) 0.056(2) 0.0202(14) 0.0104(15) 0.0223(14)
C28 0.048(2) 0.058(2) 0.056(2) 0.0120(15) 0.0171(14) 0.026(2)
O110 0.062(3) 0.113(5) 0.061(3) 0.030(3) 0.016(2) 0.023(3)
C110 0.056(4) 0.059(6) 0.035(6) 0.003(4) 0.017(4) -0.003(4)
C210 0.149(17) 0.149(15) 0.069(9) 0.046(8) 0.069(10) 0.099(13)
C310 0.182(21) 0.299(29) 0.077(11) 0.097(15) 0.073(12) 0.174(20)
C410 0.056(6) 0.083(8) 0.055(8) 0.019(6) -0.009(5) -0.019(6)
C510 0.068(6) 0.088(7) 0.043(6) 0.015(5) 0.024(5) 0.036(5)
C610 0.069(5) 0.054(5) 0.060(7) 0.004(4) 0.029(4) 0.005(4)
O120 0.100(4) 0.082(4) 0.057(3) 0.018(3) 0.028(3) 0.021(3)
C120 0.175(24) 0.118(16) 0.056(10) 0.004(9) 0.031(14) 0.043(15)
C220 0.060(7) 0.151(17) 0.114(13) 0.073(11) 0.007(7) 0.014(8)
C320 0.059(5) 0.080(7) 0.083(10) 0.022(6) 0.027(5) -0.002(6)
C420 0.174(18) 0.166(17) 0.056(9) 0.017(9) 0.059(10) 0.084(13)
C520 0.177(22) 0.276(29) 0.108(14) 0.099(15) 0.052(14) 0.112(19)
C620 0.230(25) 0.281(26) 0.086(12) 0.105(15) 0.080(13) 0.169(21)
C111 0.155(6) 0.138(5) 0.081(4) 0.043(4) 0.037(4) 0.032(5)
O111 0.261(15) 0.103(7) 0.050(4) -0.013(4) 0.068(6) -0.071(8)
C211 0.062(5) 0.099(7) 0.078(6) 0.027(5) -0.009(4) -0.013(4)
C311 0.123(10) 0.094(7) 0.059(6) 0.008(5) 0.015(6) -0.034(8)
C411 0.143(14) 0.082(7) 0.058(7) 0.017(5) 0.007(7) -0.017(8)
C511 0.101(8) 0.141(10) 0.086(7) 0.023(7) 0.034(6) -0.028(7)
C611 0.167(11) 0.131(9) 0.074(6) -0.029(6) 0.050(7) -0.093(9)
O121 0.158(11) 0.186(15) 0.239(17) 0.134(13) -0.021(10) -0.027(10)
C221 0.168(13) 0.243(19) 0.102(9) 0.078(11) 0.066(9) 0.148(14)
C321 0.303(38) 0.377(51) 0.099(15) 0.107(26) 0.117(23) 0.266(39)
C421 0.254(25) 0.270(27) 0.089(11) 0.077(13) 0.058(13) 0.177(23)
C521 0.127(11) 0.132(11) 0.130(11) -0.016(9) 0.060(9) 0.045(9)
C621 0.166(16) 0.213(19) 0.144(14) 0.081(14) -0.024(12) 0.077(15)
O113 0.081(4) 0.058(3) 0.120(5) -0.002(3) 0.026(4) 0.004(3)
C113 0.139(5) 0.117(5) 0.067(3) 0.007(3) 0.026(3) 0.009(4)
C213 0.141(6) 0.099(4) 0.099(4) 0.005(3) 0.025(4) 0.008(4)
C313 0.151(6) 0.121(5) 0.068(3) 0.021(3) 0.031(3) 0.008(4)
O114 0.072(4) 0.096(5) 0.052(4) 0.022(3) 0.004(3) 0.013(4)
C114 0.066(5) 0.062(5) 0.074(6) 0.010(5) 0.005(4) 0.016(4)
C214 0.090(7) 0.063(5) 0.126(9) 0.030(5) 0.011(6) 0.030(5)
C314 0.094(7) 0.047(4) 0.091(7) -0.005(4) -0.011(6) 0.017(5)
C414 0.074(6) 0.058(5) 0.136(9) 0.012(5) 0.008(6) 0.021(4)
C514 0.081(6) 0.060(5) 0.145(10) 0.021(6) 0.001(6) 0.028(5)
C614 0.100(8) 0.056(5) 0.060(5) 0.007(4) 0.017(5) 0.034(6)
O124 0.065(3) 0.051(3) 0.097(4) -0.014(3) 0.032(3) 0.002(2)
C124 0.076(5) 0.047(4) 0.059(4) 0.007(3) 0.034(4) 0.007(4)
C224 0.074(5) 0.039(3) 0.056(4) -0.006(3) 0.022(3) 0.006(3)
C324 0.130(9) 0.039(4) 0.090(6) 0.006(4) 0.069(7) 0.017(5)
C424 0.109(7) 0.071(5) 0.070(5) 0.012(4) 0.026(5) 0.042(5)
C524 0.118(12) 0.147(15) 0.081(9) 0.051(9) 0.031(8) 0.089(12)
C624 0.076(6) 0.087(7) 0.053(5) -0.002(5) 0.011(4) 0.024(5)

loop_
_atom_site_label
_atom_site_type_symbol
_atom_site_fract_x
_atom_site_fract_y
_atom_site_fract_z
_atom_site_U_iso_or_equiv
_atom_site_thermal_displace_type
_atom_site_occupancy
_atom_site_calc_flag
_atom_site_refinement_flags
_atom_site_disorder_group
C1 C 0.1890(3) 0.6707(2) 0.49561(15) 0.0347(6) Uani 1 d . .
C2 C 0.0666(3) 0.6968(2) 0.4418(2) 0.0427(7) Uani 1 d . .
H2A H 0.0712(34) 0.6928(30) 0.3903(21) 0.054(9) Uiso 1 d . .
H2B H -0.0079(33) 0.6332(29) 0.4353(17) 0.044(8) Uiso 1 d . .
C3 C 0.0427(3) 0.8211(2) 0.4755(2) 0.0450(7) Uani 1 d . .
H3 H -0.0379(32) 0.8361(28) 0.4371(18) 0.047(8) Uiso 1 d . .
C4 C 0.0172(3) 0.8227(3) 0.5517(2) 0.0543(8) Uani 1 d . .
H4A H -0.0048(33) 0.9029(30) 0.5755(18) 0.051(9) Uiso 1 d . .
H4B H -0.0613(45) 0.7575(39) 0.5438(24) 0.082(13) Uiso 1 d . .
C5 C 0.1406(4) 0.7995(3) 0.6055(2) 0.0526(8) Uani 1 d . .
H5 H 0.1282(32) 0.8024(28) 0.6523(19) 0.046(8) Uiso 1 d . .
C6 C 0.1637(4) 0.6745(3) 0.5728(2) 0.0501(7) Uani 1 d . .
H6A H 0.0803(34) 0.6131(30) 0.5610(18) 0.048(9) Uiso 1 d . .
H6B H 0.2445(41) 0.6623(34) 0.6066(22) 0.071(11) Uiso 1 d . .
C7 C 0.3117(3) 0.7689(2) 0.5053(2) 0.0424(6) Uani 1 d . .
H7A H 0.3323(34) 0.7692(30) 0.4584(20) 0.055(10) Uiso 1 d . .
H7B H 0.3880(33) 0.7545(28) 0.5413(18) 0.048(8) Uiso 1 d . .
C8 C 0.2861(3) 0.8920(3) 0.5382(2) 0.0451(7) Uani 1 d . .
H8 H 0.3620(35) 0.9497(30) 0.5444(19) 0.051(9) Uiso 1 d . .
C9 C 0.1651(3) 0.9160(2) 0.4851(2) 0.0460(7) Uani 1 d . .
H9A H 0.1787(35) 0.9123(31) 0.4332(21) 0.058(10) Uiso 1 d . .
H9B H 0.1538(35) 1.0049(32) 0.5149(20) 0.062(10) Uiso 1 d . .
C10 C 0.2623(3) 0.8945(3) 0.6140(2) 0.0528(8) Uani 1 d . .
H10A H 0.3491(38) 0.8794(32) 0.6553(21) 0.066(10) Uiso 1 d . .
H10B H 0.2484(36) 0.9714(34) 0.6361(20) 0.062(10) Uiso 1 d . .
C11 C 0.2149(3) 0.5533(2) 0.4638(2) 0.0389(6) Uani 1 d . .
C12 C 0.2394(3) 0.4589(2) 0.4382(2) 0.0390(6) Uani 1 d . .
C13 C 0.2696(3) 0.3503(2) 0.4123(2) 0.0397(6) Uani 1 d . .
C14 C 0.2961(3) 0.2534(2) 0.3916(2) 0.0402(6) Uani 1 d . .
C15 C 0.3275(3) 0.1450(2) 0.3719(2) 0.0412(6) Uani 1 d . .
C16 C 0.3574(3) 0.0476(2) 0.3567(2) 0.0416(6) Uani 1 d . .
C17 C 0.3964(3) -0.0596(2) 0.3422(2) 0.0406(6) Uani 1 d . .
C18 C 0.4370(3) -0.1509(2) 0.3320(2) 0.0391(6) Uani 1 d . .
C19 C 0.4912(3) -0.2605(2) 0.32173(14) 0.0349(6) Uani 1 d . .
C20 C 0.5526(3) -0.2703(3) 0.2553(2) 0.0449(7) Uani 1 d . .
H20A H 0.6276(30) -0.1910(27) 0.2700(16) 0.039(7) Uiso 1 d . .
H20B H 0.4709(37) -0.2748(31) 0.2053(20) 0.062(10) Uiso 1 d . .
C21 C 0.6096(3) -0.3858(3) 0.2450(2) 0.0502(7) Uani 1 d . .
H21 H 0.6439(30) -0.3999(27) 0.1997(18) 0.043(8) Uiso 1 d . .
C22 C 0.4987(4) -0.4931(3) 0.2305(2) 0.0582(9) Uani 1 d . .
H22A H 0.4343(37) -0.5014(32) 0.1882(21) 0.057(10) Uiso 1 d . .
H22B H 0.5324(33) -0.5677(31) 0.2164(18) 0.051(9) Uiso 1 d . .
C23 C 0.4387(3) -0.4855(3) 0.2968(2) 0.0489(7) Uani 1 d . .
H23 H 0.3681(39) -0.5603(35) 0.2875(21) 0.069(11) Uiso 1 d . .
C24 C 0.3796(3) -0.3717(2) 0.3065(2) 0.0421(6) Uani 1 d . .
H24A H 0.3424(33) -0.3613(29) 0.3541(19) 0.053(9) Uiso 1 d . .
H24B H 0.3081(35) -0.3731(30) 0.2617(20) 0.055(9) Uiso 1 d . .
C25 C 0.6022(3) -0.2556(3) 0.3936(2) 0.0413(6) Uani 1 d . .
H25A H 0.5589(32) -0.2568(28) 0.4385(18) 0.047(8) Uiso 1 d . .
H25B H 0.6743(35) -0.1842(32) 0.3958(19) 0.056(9) Uiso 1 d . .
C26 C 0.6597(3) -0.3706(3) 0.3826(2) 0.0472(7) Uani 1 d . .
H26 H 0.7459(39) -0.3683(34) 0.4293(22) 0.070(11) Uiso 1 d . .
C27 C 0.5476(3) -0.4777(3) 0.3688(2) 0.0516(8) Uani 1 d . .
H27A H 0.5107(34) -0.4772(29) 0.4155(19) 0.052(9) Uiso 1 d . .
H27B H 0.5891(42) -0.5597(38) 0.3619(23) 0.083(13) Uiso 1 d . .
C28 C 0.7191(3) -0.3784(3) 0.3166(2) 0.0527(8) Uani 1 d . .
H28A H 0.7954(33) -0.3099(29) 0.3278(17) 0.044(8) Uiso 1 d . .
H28B H 0.7624(37) -0.4547(33) 0.3118(20) 0.063(10) Uiso 1 d . .
O110 O 0.2289(5) 0.0507(6) 0.9119(3) 0.077(2) Uani 0.50 d P 1
H110 H 0.2103(5) 0.0374(6) 0.9506(3) 0.115 Uiso 0.50 calc PR 1
C110 C 0.0342(16) 0.1712(18) 0.8841(10) 0.052(3) Uani 0.50 d P 1
C210 C -0.0645(24) 0.1951(23) 0.8322(11) 0.105(8) Uani 0.50 d P 1
C310 C -0.0093(26) 0.2186(27) 0.7616(12) 0.159(12) Uani 0.50 d P 1
C410 C 0.0201(14) 0.1101(17) 0.7264(9) 0.072(5) Uani 0.50 d P 1
C510 C 0.1310(15) 0.0812(15) 0.7844(8) 0.063(3) Uani 0.50 d P 1
C610 C 0.1043(14) 0.0645(10) 0.8571(8) 0.061(3) Uani 0.50 d P 1
O120 O -0.0188(6) 0.1575(5) 0.9460(3) 0.078(2) Uani 0.50 d P 2
H120 H -0.0276(6) 0.2224(5) 0.9713(3) 0.117 Uiso 0.50 calc PR 2
C120 C 0.0670(28) 0.1833(28) 0.8961(15) 0.118(9) Uani 0.50 d P 2
C220 C -0.0776(19) 0.2045(24) 0.8240(14) 0.106(8) Uani 0.50 d P 2
C320 C -0.0367(16) 0.2105(14) 0.7576(11) 0.074(4) Uani 0.50 d P 2
C420 C 0.0244(23) 0.0923(22) 0.7317(11) 0.124(9) Uani 0.50 d P 2
C520 C 0.1467(34) 0.0665(32) 0.7907(17) 0.170(12) Uani 0.50 d P 2
C620 C 0.0759(29) 0.0656(27) 0.8557(13) 0.171(12) Uani 0.50 d P 2
C111 C -0.0442(8) 0.3980(6) 1.0940(3) 0.121(2) Uani 1 d . .
O111 O -0.0350(14) 0.3798(9) 1.0247(4) 0.150(6) Uani 0.52 d P 1
H11C H -0.1115(14) 0.3528(9) 0.9946(4) 0.224 Uiso 0.52 calc PR 1
C211 C 0.0675(8) 0.4418(9) 1.1583(5) 0.087(3) Uani 0.52 d P 1
C311 C 0.0323(15) 0.4592(13) 1.2317(7) 0.101(5) Uani 0.52 d P 1
C411 C -0.0390(20) 0.3480(13) 1.2437(7) 0.103(5) Uani 0.52 d P 1
C511 C -0.1557(12) 0.2930(13) 1.1806(7) 0.114(4) Uani 0.52 d P 1
C611 C -0.1226(14) 0.2711(11) 1.1041(6) 0.142(6) Uani 0.52 d P 1
O121 O -0.0755(18) 0.4323(14) 1.0146(10) 0.203(9) Uani 0.48 d P 2
H121 H -0.0211(18) 0.4099(14) 0.9916(10) 0.304 Uiso 0.48 calc PR 2
C221 C -0.1186(17) 0.4228(17) 1.1439(8) 0.149(7) Uani 0.48 d P 2
C321 C -0.0491(36) 0.4083(38) 1.2288(13) 0.221(19) Uani 0.48 d P 2
C421 C -0.0034(26) 0.2893(25) 1.2178(11) 0.185(11) Uani 0.48 d P 2
C521 C 0.0907(15) 0.2939(13) 1.1628(9) 0.130(5) Uani 0.48 d P 2
C621 C 0.0505(20) 0.3094(19) 1.0883(11) 0.177(8) Uani 0.48 d P 2
O113 O 0.3510(7) -0.3469(6) 0.0267(4) 0.091(2) Uani 0.50 d P .
H113 H 0.3868(7) -0.2737(6) 0.0399(4) 0.137 Uiso 0.50 calc PR .
C113 C 0.4388(7) -0.4074(6) 0.0324(3) 0.112(2) Uani 1 d . .
C213 C 0.3590(7) -0.5369(6) 0.0065(3) 0.119(2) Uani 1 d . .
C313 C 0.4581(7) -0.6192(6) 0.0116(3) 0.116(2) Uani 1 d . .
O114 O -0.1869(8) -0.0395(8) 0.9514(4) 0.076(2) Uani 0.50 d P 1
H114 H -0.1360(8) 0.0262(8) 0.9566(4) 0.113 Uiso 0.50 calc PR 1
C114 C -0.3089(9) -0.0500(8) 0.8944(5) 0.071(2) Uani 0.50 d P 1
C214 C -0.3975(11) -0.1649(8) 0.8867(7) 0.094(3) Uani 0.50 d P 1
C314 C -0.5302(11) -0.1832(7) 0.8263(6) 0.087(3) Uani 0.50 d P 1
C414 C -0.6031(10) -0.0802(8) 0.8449(7) 0.094(3) Uani 0.50 d P 1
C514 C -0.5140(10) 0.0378(8) 0.8537(8) 0.100(3) Uani 0.50 d P 1
C614 C -0.3779(14) 0.0555(9) 0.9114(5) 0.072(2) Uani 0.50 d P 1
O124 O -0.5038(5) 0.1147(4) 0.9235(3) 0.075(2) Uani 0.50 d P 2
H124 H -0.5875(5) 0.1020(4) 0.9079(3) 0.113 Uiso 0.50 calc PR 2
C124 C -0.4605(10) 0.0057(7) 0.9077(5) 0.060(2) Uani 0.50 d P 2
C224 C -0.5072(8) -0.0496(6) 0.8209(4) 0.059(2) Uani 0.50 d P 2
C324 C -0.4517(13) -0.1617(7) 0.8030(6) 0.081(3) Uani 0.50 d P 2
C424 C -0.3072(11) -0.1395(8) 0.8323(5) 0.082(3) Uani 0.50 d P 2
C524 C -0.2475(17) -0.0781(16) 0.9198(8) 0.105(5) Uani 0.50 d P 2
C624 C -0.3097(10) 0.0315(10) 0.9358(5) 0.075(2) Uani 0.50 d P 2

loop_
_atom_type_symbol
_atom_type_description
_atom_type_scat_dispersion_real
_atom_type_scat_dispersion_imag
_atom_type_scat_source
C C 0.0181 0.0091 'International Tables Vol C Tables 4.2.6.8 and 6.1.1.4'
H H 0.0000 0.0000 'International Tables Vol C Tables 4.2.6.8 and 6.1.1.4'
O O 0.0492 0.0322 'International Tables Vol C Tables 4.2.6.8 and 6.1.1.4'

loop_
_geom_angle_atom_site_label_1
_geom_angle_atom_site_label_2
_geom_angle_atom_site_label_3
_geom_angle
_geom_angle_site_symmetry_1
_geom_angle_site_symmetry_3
_geom_angle_publ_flag
C11 C1 C7 109.1(2) . . ?
C11 C1 C6 110.8(2) . . ?
C7 C1 C6 108.8(2) . . ?
C11 C1 C2 110.0(2) . . ?
C7 C1 C2 108.5(2) . . ?
C6 C1 C2 109.6(2) . . ?
C3 C2 C1 109.2(2) . . ?
C9 C3 C4 109.6(3) . . ?
C9 C3 C2 109.2(2) . . ?
C4 C3 C2 109.6(3) . . ?
C3 C4 C5 109.6(2) . . ?
C10 C5 C6 109.9(3) . . ?
C10 C5 C4 109.9(3) . . ?
C6 C5 C4 108.6(3) . . ?
C1 C6 C5 109.5(2) . . ?
C8 C7 C1 109.7(2) . . ?
C10 C8 C9 110.1(3) . . ?
C10 C8 C7 109.6(3) . . ?
C9 C8 C7 109.3(2) . . ?
C3 C9 C8 110.0(2) . . ?
C8 C10 C5 109.7(2) . . ?
C12 C11 C1 178.3(3) . . ?
C11 C12 C13 177.4(3) . . ?
C14 C13 C12 177.9(3) . . ?
C13 C14 C15 177.2(3) . . ?
C16 C15 C14 177.9(3) . . ?
C15 C16 C17 177.4(3) . . ?
C18 C17 C16 176.6(3) . . ?
C17 C18 C19 177.9(3) . . ?
C18 C19 C20 110.0(2) . . ?
C18 C19 C24 110.2(2) . . ?
C20 C19 C24 109.4(2) . . ?
C18 C19 C25 109.4(2) . . ?
C20 C19 C25 108.6(2) . . ?
C24 C19 C25 109.4(2) . . ?
C21 C20 C19 109.6(2) . . ?
C22 C21 C28 110.3(3) . . ?
C22 C21 C20 109.2(3) . . ?
C28 C21 C20 108.6(3) . . ?
C21 C22 C23 110.6(3) . . ?
C27 C23 C22 110.0(3) . . ?
C27 C23 C24 108.9(2) . . ?
C22 C23 C24 108.7(3) . . ?
C23 C24 C19 109.4(2) . . ?
C26 C25 C19 109.4(2) . . ?
C27 C26 C28 111.1(3) . . ?
C27 C26 C25 108.4(2) . . ?
C28 C26 C25 109.1(3) . . ?
C26 C27 C23 110.1(3) . . ?
C26 C28 C21 109.7(3) . . ?
C210 C110 C610 117.4(15) . . ?
C110 C210 C310 109.4(16) . . ?
C410 C310 C210 108.1(20) . . ?
C310 C410 C510 106.6(14) . . ?
C610 C510 C410 118.1(13) . . ?
O110 C610 C510 111.4(11) . . ?
O110 C610 C110 117.3(10) . . ?
C510 C610 C110 106.1(12) . . ?
C620 C120 O120 104.7(22) . . ?
C620 C120 C220 96.9(19) . . ?
O120 C120 C220 92.0(17) . . ?
C320 C220 C120 108.2(17) . . ?
C220 C320 C420 109.7(17) . . ?
C520 C420 C320 118.1(17) . . ?
C420 C520 C620 96.4(20) . . ?
C120 C620 C520 115.1(25) . . ?
O111 C111 C211 123.6(9) . . ?
C221 C111 C621 130.8(11) . . ?
C221 C111 O121 122.5(11) . . ?
C621 C111 O121 104.7(11) . . ?
O111 C111 C611 107.8(7) . . ?
C211 C111 C611 106.1(7) . . ?
C111 C211 C311 114.2(8) . . ?
C211 C311 C411 113.9(11) . . ?
C511 C411 C311 110.4(12) . . ?
C411 C511 C611 112.9(11) . . ?
C511 C611 C111 109.7(8) . . ?
C111 C221 C321 113.9(12) . . ?
C421 C321 C221 106.0(17) . . ?
C321 C421 C521 106.8(19) . . ?
C621 C521 C421 125.2(15) . . ?
C521 C621 C111 103.0(15) . . ?
O113 C113 C213 103.3(6) . . ?
O113 C113 C313 114.7(7) . 2_645 ?
C213 C113 C313 113.6(5) . 2_645 ?
C113 C213 C313 107.6(6) . . ?
C213 C313 C113 112.1(5) . 2_645 ?
O114 C114 C214 108.7(8) . . ?
O114 C114 C614 112.3(8) . . ?
C214 C114 C614 111.0(9) . . ?
C114 C214 C314 111.9(8) . . ?
C214 C314 C414 110.5(7) . . ?
C514 C414 C314 109.8(9) . . ?
C414 C514 C614 112.6(9) . . ?
C514 C614 C114 111.7(8) . . ?
O124 C124 C624 108.2(8) . . ?
O124 C124 C224 109.2(7) . . ?
C624 C124 C224 110.2(7) . . ?
C324 C224 C124 109.5(7) . . ?
C424 C324 C224 112.4(7) . . ?
C324 C424 C524 116.1(9) . . ?
C624 C524 C424 106.9(9) . . ?
C124 C624 C524 114.2(11) . . ?

loop_
_geom_bond_atom_site_label_1
_geom_bond_atom_site_label_2
_geom_bond_distance
_geom_bond_site_symmetry_2
_geom_bond_publ_flag
C1 C11 1.470(3) . ?
C1 C7 1.543(4) . ?
C1 C6 1.543(4) . ?
C1 C2 1.547(4) . ?
C2 C3 1.541(4) . ?
C3 C9 1.519(4) . ?
C3 C4 1.528(5) . ?
C4 C5 1.540(5) . ?
C5 C10 1.518(5) . ?
C5 C6 1.539(4) . ?
C7 C8 1.531(4) . ?
C8 C10 1.512(5) . ?
C8 C9 1.519(4) . ?
C11 C12 1.199(4) . ?
C12 C13 1.370(4) . ?
C13 C14 1.213(4) . ?
C14 C15 1.352(4) . ?
C15 C16 1.217(4) . ?
C16 C17 1.364(4) . ?
C17 C18 1.198(4) . ?
C18 C19 1.467(3) . ?
C19 C20 1.541(4) . ?
C19 C24 1.543(4) . ?
C19 C25 1.550(4) . ?
C20 C21 1.545(4) . ?
C21 C22 1.511(5) . ?
C21 C28 1.531(5) . ?
C22 C23 1.531(5) . ?
C23 C27 1.532(4) . ?
C23 C24 1.539(4) . ?
C25 C26 1.543(4) . ?
C26 C27 1.519(5) . ?
C26 C28 1.522(5) . ?
O110 C610 1.52(2) . ?
C110 C210 1.35(3) . ?
C110 C610 1.59(3) . ?
C210 C310 1.64(3) . ?
C310 C410 1.42(3) . ?
C410 C510 1.53(2) . ?
C510 C610 1.51(2) . ?
O120 C120 1.50(3) . ?
C120 C620 1.46(4) . ?
C120 C220 1.87(4) . ?
C220 C320 1.44(3) . ?
C320 C420 1.64(3) . ?
C420 C520 1.60(3) . ?
C520 C620 1.59(4) . ?
C111 O111 1.318(9) . ?
C111 C221 1.382(13) . ?
C111 C211 1.419(10) . ?
C111 C621 1.54(2) . ?
C111 O121 1.60(2) . ?
C111 C611 1.652(12) . ?
C211 C311 1.51(2) . ?
C311 C411 1.48(2) . ?
C411 C511 1.45(2) . ?
C511 C611 1.552(15) . ?
C221 C321 1.65(3) . ?
C321 C421 1.52(3) . ?
C421 C521 1.61(2) . ?
C521 C621 1.43(2) . ?
O113 C113 1.238(8) . ?
C113 C213 1.534(8) . ?
C113 C313 1.554(9) 2_645 ?
C213 C313 1.514(9) . ?
C313 C113 1.554(9) 2_645 ?
O114 C114 1.436(10) . ?
C114 C214 1.473(13) . ?
C114 C614 1.532(13) . ?
C214 C314 1.533(14) . ?
C314 C414 1.542(13) . ?
C414 C514 1.499(14) . ?
C514 C614 1.54(2) . ?
O124 C124 1.409(9) . ?
C124 C624 1.513(13) . ?
C124 C224 1.568(10) . ?
C224 C324 1.515(11) . ?
C324 C424 1.45(2) . ?
C424 C524 1.60(2) . ?
C524 C624 1.53(2) . ?
